data_7005513
loop_
_publ_author_name
'Cheng, Fei'
'Hector, Andrew L.'
'Levason, William'
'Reid, Gillian'
'Webster, Michael'
'Zhang, Wenjian'

_publ_section_title
;
 Structural diversity in gallium(III) complexes of the tripodal
 triarsine MeC(CH2AsMe2)3.
;
_journal_issue 21
_journal_name_full 'Dalton transactions (Cambridge, England : 2003)'
_journal_page_first 2207
_journal_page_last 2210
_journal_paper_doi 10.1039/b702791e
_journal_year 2007
_chemical_formula_moiety 'C11 H27 As3 Cl1.75 Ga1 I0.25 1+, Cl4 Ga1 1-'
_chemical_formula_sum 'C11 H27 As3 Cl5.75 Ga2 I0.25'
_chemical_formula_weight 759.09
_chemical_name_common
;
Dichloro(1,1,1-tris(dimethylarsinomethyl)ethane)gallium(iii)
tetrachlorogallate(iii)
;
_chemical_name_systematic
;
Dichloro(1,1,1-tris(dimethylarsinomethyl)ethane)gallium(III)
tetrachlorogallate(III)
;
_space_group_IT_number 14
_symmetry_cell_setting monoclinic
_symmetry_Int_Tables_number 14
_symmetry_space_group_name_Hall '-P 2ybc'
_symmetry_space_group_name_H-M 'P 1 21/c 1'
_atom_sites_solution_hydrogens geom
_atom_sites_solution_primary direct
_atom_sites_solution_secondary difmap
_audit_creation_date 2007-03-23
_audit_creation_method 'SHELXL-97 + hand edit'
_audit_update_record
; 2007-03-23 Small amount of I found in ligand & complex.
Re-ran refinement with I1 (close to Cl1).
;
_cell_angle_alpha 90.00
_cell_angle_beta 100.952(10)
_cell_angle_gamma 90.00
_cell_formula_units_Z 4
_cell_length_a 9.7853(15)
_cell_length_b 15.267(3)
_cell_length_c 17.119(3)
_cell_measurement_reflns_used 5758
_cell_measurement_temperature 120(2)
_cell_measurement_theta_max 27.48
_cell_measurement_theta_min 2.91
_cell_volume 2510.9(8)
_computing_structure_refinement 'SHELXL-97 (Sheldrick, 1997)'
_computing_structure_solution 'SHELXS-97 (Sheldrick, 1997)'
_diffrn_ambient_temperature 120(2)
_diffrn_measured_fraction_theta_full 0.994
_diffrn_measured_fraction_theta_max 0.994
_diffrn_measurement_device_type 'Bruker-Nonius 95mm CCD camera on \k-goniostat'
_diffrn_measurement_method '\f & \w scans'
_diffrn_radiation_monochromator '10cm confocal mirrors'
_diffrn_radiation_source 'Bruker-Nonius FR591 rotating anode'
_diffrn_radiation_type MoK\a
_diffrn_radiation_wavelength 0.71073
_diffrn_reflns_av_R_equivalents 0.0536
_diffrn_reflns_av_sigmaI/netI 0.0518
_diffrn_reflns_limit_h_max 11
_diffrn_reflns_limit_h_min -11
_diffrn_reflns_limit_k_max 18
_diffrn_reflns_limit_k_min -18
_diffrn_reflns_limit_l_max 19
_diffrn_reflns_limit_l_min -20
_diffrn_reflns_number 17722
_diffrn_reflns_theta_full 25.00
_diffrn_reflns_theta_max 25.00
_diffrn_reflns_theta_min 2.95
_diffrn_standards_decay_% 0
_diffrn_standards_number 0
_exptl_absorpt_coefficient_mu 6.983
_exptl_absorpt_correction_T_max 1.0000
_exptl_absorpt_correction_T_min 0.7330
_exptl_absorpt_correction_type multi-scan
_exptl_absorpt_process_details 'G.M. Sheldrick, (2003). SADABS. Version 2.10. Bruker AXS Inc.'
_exptl_crystal_colour colourless
_exptl_crystal_density_diffrn 2.008
_exptl_crystal_density_method 'not measured'
_exptl_crystal_description block
_exptl_crystal_F_000 1460
_exptl_crystal_size_max 0.06
_exptl_crystal_size_mid 0.04
_exptl_crystal_size_min 0.03
_refine_diff_density_max 1.308
_refine_diff_density_min -0.795
_refine_diff_density_rms 0.145
_refine_ls_extinction_method none
_refine_ls_goodness_of_fit_ref 1.115
_refine_ls_hydrogen_treatment noref
_refine_ls_matrix_type full
_refine_ls_number_parameters 259
_refine_ls_number_reflns 4396
_refine_ls_number_restraints 21
_refine_ls_restrained_S_all 1.142
_refine_ls_R_factor_all 0.0858
_refine_ls_R_factor_gt 0.0546
_refine_ls_shift/su_max 0.001
_refine_ls_shift/su_mean 0.000
_refine_ls_structure_factor_coef Fsqd
_refine_ls_weighting_details 'w=1/[\s^2^(Fo^2^)+(0.0001P)^2^+22.2800P] where P=(Fo^2^+2Fc^2^)/3'
_refine_ls_weighting_scheme calc
_refine_ls_wR_factor_gt 0.0978
_refine_ls_wR_factor_ref 0.1116
_reflns_number_gt 3299
_reflns_number_total 4396
_reflns_threshold_expression I>2sigma(I)
_cod_data_source_file b702791e.txt
_cod_data_source_block 07fc004
_cod_original_cell_volume 2510.9(7)
_cod_original_sg_symbol_H-M 'P 21/c'
_cod_database_code 7005513

loop_
_symmetry_equiv_pos_as_xyz
'x, y, z'
'-x, y+1/2, -z+1/2'
'-x, -y, -z'
'x, -y-1/2, z-1/2'

loop_
_atom_site_label
_atom_site_type_symbol
_atom_site_fract_x
_atom_site_fract_y
_atom_site_fract_z
_atom_site_U_iso_or_equiv
_atom_site_adp_type
_atom_site_occupancy
_atom_site_symmetry_multiplicity
_atom_site_calc_flag
_atom_site_refinement_flags
_atom_site_disorder_assembly
_atom_site_disorder_group
Ga1 Ga 0.12626(9) 0.98439(6) 0.22964(5) 0.0308(2) Uani 1 1 d D . .
Ga2 Ga 0.52695(11) 0.74082(7) 0.39478(6) 0.0467(3) Uani 1 1 d D . .
As1 As 0.29510(9) 0.94309(5) 0.14838(5) 0.0338(2) Uani 1 1 d . . .
As2 As 0.01765(9) 0.84236(6) 0.24282(5) 0.0394(2) Uani 1 1 d . . .
As3A As 0.3371(3) 0.60317(19) 0.13506(17) 0.0414(7) Uani 0.50 1 d P A 1
As3B As 0.2674(3) 0.5910(2) 0.13879(19) 0.0447(7) Uani 0.50 1 d P B 2
Cl1 Cl 0.1869(7) 1.0518(4) 0.3453(4) 0.0419(15) Uani 0.751(4) 1 d PD . .
I1 I 0.2151(6) 1.0626(4) 0.3515(4) 0.0382(15) Uiso 0.249(4) 1 d PD . .
Cl2 Cl -0.0369(2) 1.05875(14) 0.15002(12) 0.0456(6) Uani 1 1 d . . .
Cl3A Cl 0.6266(7) 0.7559(4) 0.5173(3) 0.063(3) Uani 0.480(10) 1 d PD . .
Cl3B Cl 0.7050(7) 0.8005(5) 0.4805(4) 0.080(3) Uani 0.520(10) 1 d PD . .
Cl4A Cl 0.3587(7) 0.6380(4) 0.3972(5) 0.056(2) Uani 0.480(10) 1 d PD . .
Cl4B Cl 0.4294(15) 0.6459(5) 0.4459(7) 0.128(5) Uani 0.520(10) 1 d PD . .
Cl5A Cl 0.6608(11) 0.6954(10) 0.3195(7) 0.065(3) Uani 0.520(10) 1 d PD . .
Cl5B Cl 0.6213(12) 0.6918(10) 0.2947(7) 0.058(3) Uani 0.480(10) 1 d PD . .
Cl6 Cl 0.3954(3) 0.85044(17) 0.34844(15) 0.0638(7) Uani 1 1 d D . .
C1 C 0.1494(10) 0.7689(5) 0.1121(5) 0.047(2) Uani 1 1 d . A .
C2 C 0.2888(10) 0.8177(5) 0.1255(5) 0.044(2) Uani 1 1 d . . .
H2A H 0.3295 0.8089 0.0773 0.053 Uiso 1 1 calc R . .
H2B H 0.3515 0.7884 0.1700 0.053 Uiso 1 1 calc R . .
C3 C 0.0998(10) 0.7488(5) 0.1905(5) 0.049(3) Uani 1 1 d . . .
H3A H 0.1806 0.7260 0.2288 0.058 Uiso 1 1 calc R . .
H3B H 0.0308 0.7008 0.1798 0.058 Uiso 1 1 calc R . .
C4 C 0.1702(13) 0.6800(6) 0.0727(6) 0.071(4) Uani 1 1 d . . .
H4A H 0.1869 0.6911 0.0183 0.085 Uiso 1 1 calc R A 1
H4B H 0.0831 0.6457 0.0676 0.085 Uiso 1 1 calc R A 1
C5 C 0.0384(10) 0.8193(6) 0.0541(5) 0.054(3) Uani 1 1 d . . .
H5A H 0.0245 0.8770 0.0764 0.082 Uiso 1 1 calc R A .
H5B H -0.0494 0.7866 0.0456 0.082 Uiso 1 1 calc R . .
H5C H 0.0691 0.8265 0.0033 0.082 Uiso 1 1 calc R . .
C6 C 0.2516(11) 1.0042(6) 0.0473(5) 0.050(2) Uani 1 1 d . . .
H6A H 0.1529 0.9962 0.0241 0.075 Uiso 1 1 calc R . .
H6B H 0.3086 0.9804 0.0109 0.075 Uiso 1 1 calc R . .
H6C H 0.2715 1.0668 0.0557 0.075 Uiso 1 1 calc R . .
C7 C 0.4889(9) 0.9640(7) 0.1868(6) 0.055(3) Uani 1 1 d . . .
H7A H 0.5035 1.0262 0.2000 0.083 Uiso 1 1 calc R . .
H7B H 0.5415 0.9481 0.1455 0.083 Uiso 1 1 calc R . .
H7C H 0.5209 0.9285 0.2344 0.083 Uiso 1 1 calc R . .
C8 C -0.1783(9) 0.8464(8) 0.1951(7) 0.076(4) Uani 1 1 d . . .
H8A H -0.1891 0.8674 0.1402 0.114 Uiso 1 1 calc R . .
H8B H -0.2265 0.8863 0.2257 0.114 Uiso 1 1 calc R . .
H8C H -0.2183 0.7876 0.1954 0.114 Uiso 1 1 calc R . .
C9 C 0.0258(10) 0.8006(6) 0.3490(5) 0.050(2) Uani 1 1 d . . .
H9A H -0.0148 0.8445 0.3797 0.076 Uiso 1 1 calc R . .
H9B H 0.1230 0.7902 0.3742 0.076 Uiso 1 1 calc R . .
H9C H -0.0267 0.7458 0.3476 0.076 Uiso 1 1 calc R . .
C10A C 0.401(2) 0.5435(13) 0.0494(11) 0.053(5) Uani 0.50 1 d P A 1
H10A H 0.4677 0.5806 0.0290 0.064 Uiso 0.50 1 calc PR A 1
H10B H 0.3211 0.5314 0.0066 0.064 Uiso 0.50 1 calc PR A 1
H10C H 0.4453 0.4883 0.0691 0.064 Uiso 0.50 1 calc PR A 1
C11A C 0.209(2) 0.5162(15) 0.1558(17) 0.074(7) Uani 0.50 1 d P A 1
H11A H 0.1641 0.5358 0.1993 0.089 Uiso 0.50 1 calc PR A 1
H11B H 0.2584 0.4612 0.1708 0.089 Uiso 0.50 1 calc PR A 1
H11C H 0.1376 0.5069 0.1079 0.089 Uiso 0.50 1 calc PR A 1
C10B C 0.192(3) 0.4920(14) 0.072(2) 0.089(9) Uani 0.50 1 d P B 2
H10D H 0.2318 0.4373 0.0959 0.107 Uiso 0.50 1 calc PR B 2
H10E H 0.2163 0.4985 0.0189 0.107 Uiso 0.50 1 calc PR B 2
H10F H 0.0906 0.4906 0.0662 0.107 Uiso 0.50 1 calc PR B 2
C11B C 0.429(2) 0.6077(15) 0.0884(14) 0.065(6) Uani 0.50 1 d P B 2
H11D H 0.5028 0.5667 0.1116 0.078 Uiso 0.50 1 calc PR B 2
H11E H 0.4630 0.6679 0.0972 0.078 Uiso 0.50 1 calc PR B 2
H11F H 0.4022 0.5967 0.0311 0.078 Uiso 0.50 1 calc PR B 2

loop_
_atom_site_aniso_label
_atom_site_aniso_U_11
_atom_site_aniso_U_22
_atom_site_aniso_U_33
_atom_site_aniso_U_23
_atom_site_aniso_U_13
_atom_site_aniso_U_12
Ga1 0.0345(5) 0.0277(5) 0.0288(5) 0.0017(4) 0.0026(4) 0.0039(4)
Ga2 0.0610(7) 0.0418(6) 0.0384(6) 0.0006(5) 0.0125(5) 0.0123(5)
As1 0.0410(5) 0.0297(4) 0.0308(4) 0.0000(4) 0.0067(4) 0.0054(4)
As2 0.0394(5) 0.0349(5) 0.0403(5) 0.0097(4) -0.0016(4) -0.0057(4)
As3A 0.0635(19) 0.0297(12) 0.0302(12) 0.0011(9) 0.0067(15) 0.0130(15)
As3B 0.0592(18) 0.0422(15) 0.0378(12) 0.0086(10) 0.0221(16) 0.0168(15)
Cl1 0.036(3) 0.030(2) 0.057(3) -0.0017(17) 0.003(2) -0.001(2)
Cl2 0.0630(14) 0.0333(11) 0.0350(11) 0.0096(9) -0.0049(10) 0.0064(10)
Cl3A 0.052(4) 0.080(4) 0.049(4) -0.005(3) -0.015(3) 0.020(3)
Cl3B 0.065(4) 0.105(6) 0.060(4) -0.023(4) -0.017(3) 0.043(4)
Cl4A 0.058(4) 0.045(3) 0.075(5) 0.004(3) 0.039(3) -0.006(3)
Cl4B 0.233(14) 0.051(4) 0.151(10) 0.004(5) 0.166(10) 0.000(6)
Cl5A 0.055(5) 0.064(4) 0.092(8) -0.026(6) 0.051(6) -0.025(4)
Cl5B 0.068(7) 0.054(4) 0.062(6) -0.017(4) 0.038(5) -0.025(5)
Cl6 0.0784(18) 0.0568(16) 0.0485(15) 0.0045(12) -0.0074(13) 0.0152(14)
C1 0.077(7) 0.021(4) 0.032(5) 0.000(4) -0.016(5) 0.001(4)
C2 0.072(6) 0.029(4) 0.029(5) -0.007(4) 0.005(4) 0.017(4)
C3 0.076(7) 0.023(4) 0.037(5) 0.009(4) -0.015(5) -0.006(4)
C4 0.137(10) 0.027(5) 0.033(5) 0.004(4) -0.019(6) 0.005(6)
C5 0.074(7) 0.045(6) 0.036(5) 0.002(4) -0.010(5) -0.002(5)
C6 0.076(7) 0.042(5) 0.033(5) 0.010(4) 0.016(5) 0.008(5)
C7 0.037(5) 0.059(6) 0.069(7) 0.005(5) 0.008(5) 0.006(5)
C8 0.030(5) 0.082(8) 0.104(9) 0.039(7) -0.017(5) -0.016(5)
C9 0.065(6) 0.045(5) 0.044(5) 0.012(4) 0.018(5) 0.004(5)
C10A 0.074(14) 0.048(12) 0.045(11) 0.016(10) 0.030(10) 0.025(11)
C11A 0.064(14) 0.063(15) 0.11(2) 0.033(15) 0.052(15) 0.009(12)
C10B 0.078(17) 0.035(12) 0.15(3) -0.009(15) 0.021(18) -0.005(11)
C11B 0.067(14) 0.060(14) 0.080(16) 0.007(13) 0.042(13) 0.038(12)

loop_
_atom_type_symbol
_atom_type_description
_atom_type_scat_dispersion_real
_atom_type_scat_dispersion_imag
_atom_type_scat_source
C C 0.0033 0.0016 'International Tables Vol C Tables 4.2.6.8 and 6.1.1.4'
H H 0.0000 0.0000 'International Tables Vol C Tables 4.2.6.8 and 6.1.1.4'
Cl Cl 0.1484 0.1585 'International Tables Vol C Tables 4.2.6.8 and 6.1.1.4'
Ga Ga 0.2307 1.6083 'International Tables Vol C Tables 4.2.6.8 and 6.1.1.4'
As As 0.0499 2.0058 'International Tables Vol C Tables 4.2.6.8 and 6.1.1.4'
I I -0.4742 1.8119 'International Tables Vol C Tables 4.2.6.8 and 6.1.1.4'

loop_
_geom_angle_atom_site_label_1
_geom_angle_atom_site_label_2
_geom_angle_atom_site_label_3
_geom_angle
_geom_angle_site_symmetry_1
_geom_angle_site_symmetry_3
_geom_angle_publ_flag
Cl2 Ga1 Cl1 110.70(19) . . ?
Cl2 Ga1 I1 112.22(17) . . ?
Cl1 Ga1 I1 6.1(3) . . ?
Cl2 Ga1 As1 105.67(7) . . ?
Cl1 Ga1 As1 122.43(18) . . ?
I1 Ga1 As1 116.67(15) . . ?
Cl2 Ga1 As2 103.72(7) . . ?
Cl1 Ga1 As2 112.19(18) . . ?
I1 Ga1 As2 116.74(15) . . ?
As1 Ga1 As2 100.20(4) . . ?
Cl4B Ga2 Cl5A 115.2(5) . . ?
Cl4B Ga2 Cl3A 79.5(4) . . ?
Cl5A Ga2 Cl3A 114.2(4) . . ?
Cl4B Ga2 Cl6 114.5(4) . . ?
Cl5A Ga2 Cl6 115.0(4) . . ?
Cl3A Ga2 Cl6 113.69(17) . . ?
Cl4B Ga2 Cl5B 113.0(4) . . ?
Cl5A Ga2 Cl5B 13.5(5) . . ?
Cl3A Ga2 Cl5B 127.6(4) . . ?
Cl6 Ga2 Cl5B 106.4(4) . . ?
Cl4B Ga2 Cl3B 112.3(4) . . ?
Cl5A Ga2 Cl3B 92.1(4) . . ?
Cl3A Ga2 Cl3B 33.7(2) . . ?
Cl6 Ga2 Cl3B 104.99(18) . . ?
Cl5B Ga2 Cl3B 104.8(4) . . ?
Cl4B Ga2 Cl4A 25.6(4) . . ?
Cl5A Ga2 Cl4A 108.5(4) . . ?
Cl3A Ga2 Cl4A 104.5(3) . . ?
Cl6 Ga2 Cl4A 99.1(2) . . ?
Cl5B Ga2 Cl4A 100.9(4) . . ?
Cl3B Ga2 Cl4A 137.7(3) . . ?
C7 As1 C6 105.1(4) . . ?
C7 As1 C2 103.0(4) . . ?
C6 As1 C2 107.4(4) . . ?
C7 As1 Ga1 119.8(3) . . ?
C6 As1 Ga1 109.1(3) . . ?
C2 As1 Ga1 111.7(3) . . ?
C9 As2 C8 105.7(5) . . ?
C9 As2 C3 104.3(4) . . ?
C8 As2 C3 107.0(5) . . ?
C9 As2 Ga1 116.3(3) . . ?
C8 As2 Ga1 110.2(3) . . ?
C3 As2 Ga1 112.7(3) . . ?
C11A As3A C10A 97.6(11) . . ?
C11A As3A C4 90.4(8) . . ?
C10A As3A C4 101.9(6) . . ?
C11B As3B C10B 94.9(11) . . ?
Cl3B Cl3A Ga2 77.3(4) . . ?
Cl3A Cl3B Ga2 69.0(4) . . ?
Cl4B Cl4A Ga2 62.5(6) . . ?
Cl4A Cl4B Ga2 92.0(7) . . ?
Cl5B Cl5A Ga2 94.7(19) . . ?
Cl5A Cl5B Ga2 71.8(17) . . ?
C5 C1 C2 110.7(7) . . ?
C5 C1 C3 111.3(8) . . ?
C2 C1 C3 112.7(7) . . ?
C5 C1 C4 107.1(7) . . ?
C2 C1 C4 107.7(8) . . ?
C3 C1 C4 107.2(7) . . ?
C1 C2 As1 120.0(6) . . ?
C1 C2 H2A 107.3 . . ?
As1 C2 H2A 107.3 . . ?
C1 C2 H2B 107.3 . . ?
As1 C2 H2B 107.3 . . ?
H2A C2 H2B 106.9 . . ?
C1 C3 As2 118.8(5) . . ?
C1 C3 H3A 107.6 . . ?
As2 C3 H3A 107.6 . . ?
C1 C3 H3B 107.6 . . ?
As2 C3 H3B 107.6 . . ?
H3A C3 H3B 107.0 . . ?
C1 C4 As3A 114.7(6) . . ?
C1 C4 H4A 108.6 . . ?
As3A C4 H4A 108.6 . . ?
C1 C4 H4B 108.6 . . ?
As3A C4 H4B 108.6 . . ?
H4A C4 H4B 107.6 . . ?
C1 C5 H5A 109.5 . . ?
C1 C5 H5B 109.5 . . ?
H5A C5 H5B 109.5 . . ?
C1 C5 H5C 109.5 . . ?
H5A C5 H5C 109.5 . . ?
H5B C5 H5C 109.5 . . ?
As1 C6 H6A 109.5 . . ?
As1 C6 H6B 109.5 . . ?
H6A C6 H6B 109.5 . . ?
As1 C6 H6C 109.5 . . ?
H6A C6 H6C 109.5 . . ?
H6B C6 H6C 109.5 . . ?
As1 C7 H7A 109.5 . . ?
As1 C7 H7B 109.5 . . ?
H7A C7 H7B 109.5 . . ?
As1 C7 H7C 109.5 . . ?
H7A C7 H7C 109.5 . . ?
H7B C7 H7C 109.5 . . ?
As2 C8 H8A 109.5 . . ?
As2 C8 H8B 109.5 . . ?
H8A C8 H8B 109.5 . . ?
As2 C8 H8C 109.5 . . ?
H8A C8 H8C 109.5 . . ?
H8B C8 H8C 109.5 . . ?
As2 C9 H9A 109.5 . . ?
As2 C9 H9B 109.5 . . ?
H9A C9 H9B 109.5 . . ?
As2 C9 H9C 109.5 . . ?
H9A C9 H9C 109.5 . . ?
H9B C9 H9C 109.5 . . ?
As3A C10A H10A 109.5 . . ?
As3A C10A H10B 109.5 . . ?
H10A C10A H10B 109.5 . . ?
As3A C10A H10C 109.5 . . ?
H10A C10A H10C 109.5 . . ?
H10B C10A H10C 109.5 . . ?
As3A C11A H11A 109.5 . . ?
As3A C11A H11B 109.5 . . ?
H11A C11A H11B 109.5 . . ?
As3A C11A H11C 109.5 . . ?
H11A C11A H11C 109.5 . . ?
H11B C11A H11C 109.5 . . ?
As3B C10B H10D 109.5 . . ?
As3B C10B H10E 109.5 . . ?
H10D C10B H10E 109.5 . . ?
As3B C10B H10F 109.5 . . ?
H10D C10B H10F 109.5 . . ?
H10E C10B H10F 109.5 . . ?
As3B C11B H11D 109.5 . . ?
As3B C11B H11E 109.5 . . ?
H11D C11B H11E 109.5 . . ?
As3B C11B H11F 109.5 . . ?
H11D C11B H11F 109.5 . . ?
H11E C11B H11F 109.5 . . ?

loop_
_geom_bond_atom_site_label_1
_geom_bond_atom_site_label_2
_geom_bond_distance
_geom_bond_site_symmetry_2
_geom_bond_publ_flag
Ga1 Cl2 2.207(2) . ?
Ga1 Cl1 2.210(7) . ?
Ga1 I1 2.418(6) . ?
Ga1 As1 2.4362(13) . ?
Ga1 As2 2.4440(13) . ?
Ga2 Cl4B 2.024(7) . ?
Ga2 Cl5A 2.121(8) . ?
Ga2 Cl3A 2.151(5) . ?
Ga2 Cl6 2.168(3) . ?
Ga2 Cl5B 2.225(9) . ?
Ga2 Cl3B 2.247(6) . ?
Ga2 Cl4A 2.281(6) . ?
As1 C7 1.912(9) . ?
As1 C6 1.941(8) . ?
As1 C2 1.953(8) . ?
As2 C9 1.914(9) . ?
As2 C8 1.937(8) . ?
As2 C3 1.939(9) . ?
As3A C11A 1.91(2) . ?
As3A C10A 1.926(19) . ?
As3A C4 2.126(10) . ?
As3B C11B 1.96(2) . ?
As3B C10B 1.96(2) . ?
As3B C4 1.902(9) . ?
Cl3A Cl3B 1.278(9) . ?
Cl4A Cl4B 0.984(14) . ?
Cl5A Cl5B 0.521(18) . ?
C1 C5 1.532(11) . ?
C1 C2 1.533(13) . ?
C1 C3 1.542(13) . ?
C1 C4 1.547(12) . ?
C2 H2A 0.9900 . ?
C2 H2B 0.9900 . ?
C3 H3A 0.9900 . ?
C3 H3B 0.9900 . ?
C4 H4A 0.9900 . ?
C4 H4B 0.9900 . ?
C5 H5A 0.9800 . ?
C5 H5B 0.9800 . ?
C5 H5C 0.9800 . ?
C6 H6A 0.9800 . ?
C6 H6B 0.9800 . ?
C6 H6C 0.9800 . ?
C7 H7A 0.9800 . ?
C7 H7B 0.9800 . ?
C7 H7C 0.9800 . ?
C8 H8A 0.9800 . ?
C8 H8B 0.9800 . ?
C8 H8C 0.9800 . ?
C9 H9A 0.9800 . ?
C9 H9B 0.9800 . ?
C9 H9C 0.9800 . ?
C10A H10A 0.9800 . ?
C10A H10B 0.9800 . ?
C10A H10C 0.9800 . ?
C11A H11A 0.9800 . ?
C11A H11B 0.9800 . ?
C11A H11C 0.9800 . ?
C10B H10D 0.9800 . ?
C10B H10E 0.9800 . ?
C10B H10F 0.9800 . ?
C11B H11D 0.9800 . ?
C11B H11E 0.9800 . ?
C11B H11F 0.9800 . ?

loop_
_geom_torsion_atom_site_label_1
_geom_torsion_atom_site_label_2
_geom_torsion_atom_site_label_3
_geom_torsion_atom_site_label_4
_geom_torsion
_geom_torsion_site_symmetry_1
_geom_torsion_site_symmetry_2
_geom_torsion_site_symmetry_3
_geom_torsion_site_symmetry_4
_geom_torsion_publ_flag
Cl2 Ga1 As1 C7 130.8(4) . . . . ?
Cl1 Ga1 As1 C7 3.0(4) . . . . ?
I1 Ga1 As1 C7 5.3(4) . . . . ?
As2 Ga1 As1 C7 -121.7(4) . . . . ?
Cl2 Ga1 As1 C6 9.7(3) . . . . ?
Cl1 Ga1 As1 C6 -118.1(4) . . . . ?
I1 Ga1 As1 C6 -115.8(4) . . . . ?
As2 Ga1 As1 C6 117.2(3) . . . . ?
Cl2 Ga1 As1 C2 -108.8(3) . . . . ?
Cl1 Ga1 As1 C2 123.3(3) . . . . ?
I1 Ga1 As1 C2 125.7(3) . . . . ?
As2 Ga1 As1 C2 -1.3(3) . . . . ?
Cl2 Ga1 As2 C9 -128.9(3) . . . . ?
Cl1 Ga1 As2 C9 -9.4(4) . . . . ?
I1 Ga1 As2 C9 -5.0(4) . . . . ?
As1 Ga1 As2 C9 122.0(3) . . . . ?
Cl2 Ga1 As2 C8 -8.8(4) . . . . ?
Cl1 Ga1 As2 C8 110.8(5) . . . . ?
I1 Ga1 As2 C8 115.2(5) . . . . ?
As1 Ga1 As2 C8 -117.8(4) . . . . ?
Cl2 Ga1 As2 C3 110.7(3) . . . . ?
Cl1 Ga1 As2 C3 -129.8(3) . . . . ?
I1 Ga1 As2 C3 -125.3(3) . . . . ?
As1 Ga1 As2 C3 1.7(3) . . . . ?
C5 C1 C2 As1 47.5(9) . . . . ?
C3 C1 C2 As1 -77.7(8) . . . . ?
C4 C1 C2 As1 164.3(6) . . . . ?
C7 As1 C2 C1 165.3(7) . . . . ?
C6 As1 C2 C1 -84.0(7) . . . . ?
Ga1 As1 C2 C1 35.5(7) . . . . ?
C5 C1 C3 As2 -47.6(9) . . . . ?
C2 C1 C3 As2 77.3(9) . . . . ?
C4 C1 C3 As2 -164.4(7) . . . . ?
C9 As2 C3 C1 -162.7(7) . . . . ?
C8 As2 C3 C1 85.6(8) . . . . ?
Ga1 As2 C3 C1 -35.7(7) . . . . ?
C5 C1 C4 As3A 173.0(7) . . . . ?
C2 C1 C4 As3A 53.9(9) . . . . ?
C3 C1 C4 As3A -67.6(10) . . . . ?
C11A As3A C4 C1 114.7(12) . . . . ?
C10A As3A C4 C1 -147.4(10) . . . . ?
